data_4326740
loop_
_publ_author_name
'Rosario M. P. Colodrero'
'Aurelio Cabeza'
'Pascual Olivera-Pastor'
'Duane Choquesillo-Lazarte'
'Juan M. Garcia-Ruiz'
'Adele Turner'
'Gheorghe Ilia'
'Bianca Maranescu'
'Konstantinos E. Papathanasiou'
'Gary B. Hix'
'Konstantinos D. Demadis'
'Miguel A. G. Aranda'

_publ_section_title
;
 Divalent Metal Vinylphosphonate Layered Materials: Compositional
 Variability, Structural Peculiarities, Dehydration Behavior, and
 Photoluminescent Properties
;
_journal_name_full 'Inorganic Chemistry'
_journal_page_first 11202
_journal_page_last 11211
_journal_paper_doi 10.1021/ic201760w
_journal_volume 50
_journal_year 2011
_chemical_formula_sum 'C2 H5 Ni O4 P'
_chemical_formula_weight 182.69
_space_group_IT_number 31
_symmetry_cell_setting orthorhombic
_symmetry_space_group_name_Hall 'P 2ac -2'
_symmetry_space_group_name_H-M 'P m n 21'
_audit_author_name au
_audit_creation_date 2008-05-09T22:27
_audit_creation_method 'from EXP file using GSAS2CIF'
_audit_update_record
; 2008-05-09T22:27  Initial CIF as created by GSAS2CIF

;
_cell_angle_alpha 90.0
_cell_angle_beta 90.0
_cell_angle_gamma 90.0
_cell_formula_units_Z 2
_cell_length_a 5.59305(11)
_cell_length_b 9.80728(19)
_cell_length_c 4.74367(13)
_cell_volume 260.203(10)
_computing_structure_refinement GSAS
_diffrn_radiation_probe x-ray
_diffrn_radiation_wavelength 1.5406
_exptl_absorpt_correction_T_max 1.00000
_exptl_absorpt_correction_T_min 1.00000
_exptl_absorpt_process_details
;   GSAS Absorption/surface roughness correction: function number 0

 No correction is applied.

;
_pd_block_id 2008-05-09T22:27|MV4_TASC_R4_PMN21|au|
_pd_calc_method 'Rietveld Refinement'
_pd_meas_2theta_range_inc 0.017
_pd_meas_2theta_range_max 109.98441
_pd_meas_2theta_range_min 16.0084
_pd_phase_name Ni(O3PCH=CH2)H2O
_pd_proc_2theta_range_inc 0.017
_pd_proc_2theta_range_max 109.89615
_pd_proc_2theta_range_min 15.92015
_pd_proc_info_datetime 2008-05-09T22:27:18
_pd_proc_ls_background_function
;   GSAS Background function number 7 with 10 terms.

 Linear interpolation

      1:   -73.0196     2:    15.7338     3:   -201.121     4:   -211.213    

      5:   -173.183     6:    60.8806     7:   -35.9872     8:   -24.4511    

      9:   -34.2597    10:   -18.7618    

;
_pd_proc_ls_peak_cutoff 0.00500
_pd_proc_ls_profile_function
;

 CW Profile function number 4 with  18 terms

 Pseudovoigt profile coefficients as parameterized in

 P. Thompson, D.E. Cox & J.B. Hastings (1987). J. Appl. Cryst.,20,79-83.

 Asymmetry correction of L.W. Finger, D.E. Cox & A. P. Jephcoat (1994).

 J. Appl. Cryst.,27,892-900.

 Microstrain broadening by P.W. Stephens,  (1999). J. Appl. Cryst.,32,281-289.







 Peak tails are ignored  where the intensity is below 0.0050 times the peak

   Aniso. broadening axis   0.0   0.0   1.0

;
_pd_proc_ls_prof_R_factor 0.0483
_pd_proc_ls_prof_wR_expected 0.0192
_pd_proc_ls_prof_wR_factor 0.0654
_refine_ls_goodness_of_fit_all 0.35
_refine_ls_matrix_type full
_refine_ls_number_parameters 47
_refine_ls_number_restraints 10
_refine_ls_R_Fsqd_factor 0.08570
_refine_ls_shift/su_max 0.20
_refine_ls_shift/su_mean 0.02
_reflns_d_resolution_high 0.944
_reflns_d_resolution_low 4.904
_reflns_limit_h_max 5
_reflns_limit_h_min 0
_reflns_limit_k_max 10
_reflns_limit_k_min 0
_reflns_limit_l_max 5
_reflns_limit_l_min 0
_reflns_number_total 205
_cod_data_source_file ic201760w_si_002_2.cif
_cod_data_source_block Ni(O3PCH=CH2)H2O_PMN21_publ
_cod_original_cell_volume 260.203(14)
_cod_original_formula_sum 'H5 C2 Ni O4 P'
_cod_database_code 4326740

loop_
_symmetry_equiv_pos_site_id
_symmetry_equiv_pos_as_xyz
1 +x,+y,+z
2 -x,+y,+z
3 +x+1/2,-y,+z+1/2
4 -x+1/2,-y,+z+1/2

loop_
_atom_site_type_symbol
_atom_site_label
_atom_site_fract_x
_atom_site_fract_y
_atom_site_fract_z
_atom_site_occupancy
_atom_site_thermal_displace_type
_atom_site_U_iso_or_equiv
_atom_site_symmetry_multiplicity
Ni Ni 0.5 0.01872(13) 0.1945(5) 1.0 Uiso 0.0468(5) 2
P P 0.5 -0.16442(18) 0.7777(5) 1.0 Uiso 0.0468(5) 2
O O1 0.27722(19) -0.09885(26) 0.9129(7) 1.0 Uiso 0.0490(9) 4
O O2 0.5 -0.1494(4) 0.4565(5) 1.0 Uiso 0.0490(9) 2
C C1 0.5 -0.34333(25) 0.8700(8) 1.0 Uiso 0.0490(9) 2
C C2 0.5 -0.43992(29) 0.6762(13) 1.0 Uiso 0.0490(9) 2
O O3 0.5 0.1863(5) -0.1132(15) 1.0 Uiso 0.0490(9) 2

loop_
_atom_type_symbol
_atom_type_number_in_cell
_atom_type_scat_dispersion_real
_atom_type_scat_dispersion_imag
_atom_type_scat_Cromer_Mann_a1
_atom_type_scat_Cromer_Mann_a2
_atom_type_scat_Cromer_Mann_a3
_atom_type_scat_Cromer_Mann_a4
_atom_type_scat_Cromer_Mann_b1
_atom_type_scat_Cromer_Mann_b2
_atom_type_scat_Cromer_Mann_b3
_atom_type_scat_Cromer_Mann_b4
_atom_type_scat_Cromer_Mann_c
_atom_type_scat_source
Ni 2.0 0.000 0.000 12.8376 3.87850 7.29200 0.25650 4.44380 12.1763 2.38000 66.3421 1.03410 International_Tables_Vol_C
P 2.0 0.000 0.000 6.43450 1.90670 4.17910 27.1570 1.78000 0.52600 1.49080 68.1645 1.11490 International_Tables_Vol_C
O 8.0 0.000 0.000 3.04850 13.2771 2.28680 5.70110 1.54630 0.32390 0.86700 32.9089 0.25080 International_Tables_Vol_C
C 4.0 0.000 0.000 2.31000 20.8439 1.02000 10.2075 1.58860 0.56870 0.86500 51.6512 0.21560 International_Tables_Vol_C

loop_
_geom_angle_atom_site_label_1
_geom_angle_atom_site_label_2
_geom_angle_atom_site_label_3
_geom_angle
_geom_angle_site_symmetry_1
_geom_angle_site_symmetry_3
_geom_angle_publ_flag
O1 Ni O1 70.46(8) 1_554 2_654 n
O1 Ni O1 164.98(10) 1_554 3_554 n
O1 Ni O1 94.70(7) 1_554 4_554 n
O1 Ni O2 86.90(7) 1_554 1_555 n
O1 Ni O3 89.35(18) 1_554 1_555 n
O1 Ni O1 94.70(7) 2_654 3_554 n
O1 Ni O1 164.98(10) 2_654 4_554 n
O1 Ni O2 86.90(7) 2_654 1_555 n
O1 Ni O3 89.35(18) 2_654 1_555 n
O1 Ni O1 100.02(16) 3_554 4_554 n
O1 Ni O2 90.10(12) 3_554 1_555 n
O1 Ni O3 92.84(14) 3_554 1_555 n
O1 Ni O2 90.10(12) 4_554 1_555 n
O1 Ni O3 92.84(14) 4_554 1_555 n
O2 Ni O3 175.41(23) 1_555 1_555 n
O1 P O1 107.81(15) 1_555 2_655 n
O1 P O2 111.96(10) 1_555 1_555 n
O1 P C1 107.69(11) 1_555 1_555 n
O1 P O2 111.96(10) 2_655 1_555 n
O1 P C1 107.69(11) 2_655 1_555 n
O2 P C1 109.54(14) 1_555 1_555 n
Ni O1 Ni 123.46(11) 1_556 3_455 n
Ni O1 P 90.79(9) 1_556 1_555 n
Ni O1 P 124.61(15) 3_455 1_555 n
Ni O2 P 132.54(25) 1_555 1_555 n
P C1 C2 121.84(23) 1_555 1_555 n

loop_
_geom_bond_atom_site_label_1
_geom_bond_atom_site_label_2
_geom_bond_distance
_geom_bond_site_symmetry_2
_geom_bond_publ_flag
Ni P 2.6712(25) 1_554 n
Ni O1 2.1601(23) 1_554 n
Ni O1 2.1601(23) 2_654 n
Ni O1 2.0237(25) 3_554 n
Ni O1 2.0237(25) 4_554 n
Ni O2 2.065(4) 1_555 n
Ni O3 2.198(7) 1_555 n
P Ni 2.6712(25) 1_556 n
P O1 1.5420(11) 1_555 n
P O1 1.5420(11) 2_655 n
P O2 1.5306(18) 1_555 n
P C1 1.8084(18) 1_555 n
O1 Ni 2.1601(23) 1_556 n
O1 Ni 2.0237(25) 3_455 n
O1 P 1.5420(11) 1_555 n
O2 Ni 2.065(4) 1_555 n
O2 P 1.5306(18) 1_555 n
C1 P 1.8084(18) 1_555 n
C1 C2 1.3201(21) 1_555 n
C2 C1 1.3201(21) 1_555 n
O3 Ni 2.198(7) 1_555 n
